data_2009070
loop_
_publ_author_name
'Sarkar, Tarun Kumar'
'Basak, Sankar'
'Ghosh, Sunil Kumar'
'Nigam, Gur Dayal'
'Razak, Ibrahim Abdul'
'Shanmuga Sundara Raj, S.'
'Fun, Hoong-Kun'

_publ_section_title
;Methyl
 (<i>SR</i>)-8,10-dichloro-1,2,3,4,5,6-hexahydro-6-hydroxy-1-methyl-1,9-phenanthroline-6-carboxylate
;
_journal_issue 10
_journal_name_full 'Acta Crystallographica Section C'
_journal_page_first IUC9900128
_journal_paper_doi 10.1107/S0108270199098650
_journal_volume 55
_journal_year 1999
_chemical_formula_sum 'C15 H16 Cl2 N2 O3'
_chemical_formula_weight 343.20
_chemical_name_systematic
;
Methyl (SR)-8,10-dichloro-1,2,3,4,5,6-hexahydro-6-hydroxy-1-methyl-
1,9-phenanthroline-6-carboxylate
;
_space_group_IT_number 14
_symmetry_cell_setting monoclinic
_symmetry_space_group_name_Hall '-P 2yn'
_symmetry_space_group_name_H-M 'P 1 21/n 1'
_audit_creation_method SHELXL-97
_cell_angle_alpha 90.00
_cell_angle_beta 90.4700(10)
_cell_angle_gamma 90.00
_cell_formula_units_Z 4
_cell_length_a 9.99210(10)
_cell_length_b 13.2646(2)
_cell_length_c 12.1386(2)
_cell_measurement_reflns_used 8192
_cell_measurement_temperature 293(2)
_cell_measurement_theta_max 28.32
_cell_measurement_theta_min 3.05
_cell_volume 1608.81(4)
_computing_cell_refinement 'SAINT (Siemens, 1996)'
_computing_data_collection 'SMART (Siemens, 1996)'
_computing_data_reduction 'SAINT (Siemens, 1996)'
_computing_publication_material 'SHELXTL (Sheldrick, 1997) and PLATON (Spek, 1990)'
_computing_structure_refinement 'SHELXTL (Sheldrick, 1997)'
_computing_structure_solution 'SHELXTL (Sheldrick, 1997)'
_diffrn_ambient_temperature 293(2)
_diffrn_detector_area_resol_mean 8.33
_diffrn_measurement_device 'Siemens SMART CCD area-detector'
_diffrn_measurement_method \w
_diffrn_radiation_monochromator graphite
_diffrn_radiation_source 'fine-focus sealed tube'
_diffrn_radiation_type MoK\a
_diffrn_radiation_wavelength 0.71073
_diffrn_reflns_av_R_equivalents 0.044
_diffrn_reflns_av_sigmaI/netI 0.046
_diffrn_reflns_limit_h_max 13
_diffrn_reflns_limit_h_min -13
_diffrn_reflns_limit_k_max 17
_diffrn_reflns_limit_k_min -17
_diffrn_reflns_limit_l_max 16
_diffrn_reflns_limit_l_min -7
_diffrn_reflns_number 11246
_diffrn_reflns_theta_max 28.26
_diffrn_reflns_theta_min 3.05
_exptl_absorpt_coefficient_mu 0.417
_exptl_absorpt_correction_T_max 0.936
_exptl_absorpt_correction_T_min 0.825
_exptl_absorpt_correction_type empirical
_exptl_absorpt_process_details '(SADABS; Sheldrick, 1996)'
_exptl_crystal_colour yellow
_exptl_crystal_density_diffrn 1.417
_exptl_crystal_density_method 'not measured'
_exptl_crystal_description slab
_exptl_crystal_F_000 712
_exptl_crystal_size_max 0.48
_exptl_crystal_size_mid 0.48
_exptl_crystal_size_min 0.16
_refine_diff_density_max 0.34
_refine_diff_density_min -0.45
_refine_ls_extinction_method none
_refine_ls_goodness_of_fit_ref 1.05
_refine_ls_hydrogen_treatment constr
_refine_ls_matrix_type full
_refine_ls_number_parameters 201
_refine_ls_number_reflns 3957
_refine_ls_number_restraints 0
_refine_ls_restrained_S_all 1.05
_refine_ls_R_factor_all 0.050
_refine_ls_R_factor_gt 0.041
_refine_ls_shift/su_max <0.001
_refine_ls_shift/su_mean 0.00
_refine_ls_structure_factor_coef Fsqd
_refine_ls_weighting_details 'calc w = 1/[\s^2^(Fo^2^)+(0.0739P)^2^+0.0297P] where P = (Fo^2^+2Fc^2^)/3'
_refine_ls_weighting_scheme calc
_refine_ls_wR_factor_ref 0.121
_reflns_number_gt 3182
_reflns_number_total 3957
_reflns_threshold_expression I>2\s(I)
_cod_data_source_file qa0180.cif
_cod_data_source_block tks5m
_cod_original_sg_symbol_H-M 'P 21/n'
_cod_database_code 2009070

loop_
_symmetry_equiv_pos_as_xyz
'x, y, z'
'-x+1/2, y+1/2, -z+1/2'
'-x, -y, -z'
'x-1/2, -y-1/2, z-1/2'

loop_
_atom_site_label
_atom_site_fract_x
_atom_site_fract_y
_atom_site_fract_z
_atom_site_U_iso_or_equiv
_atom_site_adp_type
_atom_site_calc_flag
_atom_site_refinement_flags
_atom_site_occupancy
_atom_site_disorder_assembly
_atom_site_disorder_group
_atom_site_type_symbol
Cl1 .43218(5) .91832(3) .30303(4) .05230(15) Uani d . 1 . . Cl
Cl2 .32579(5) .57368(3) .12787(4) .05663(16) Uani d . 1 . . Cl
O1 .67051(10) .73625(8) -.13595(8) .0406(3) Uani d . 1 . . O
H1A .7238 .7483 -.1852 .061 Uiso calc R 1 . . H
O2 .93475(10) .82297(10) -.04886(11) .0559(3) Uani d . 1 . . O
O3 .84768(11) .71866(11) .07601(11) .0579(4) Uani d . 1 . . O
N1 .40040(11) .74971(9) .20170(9) .0343(3) Uani d . 1 . . N
N2 .70591(13) .99110(10) .22458(10) .0418(3) Uani d . 1 . . N
C1 .47829(14) .83148(10) .20314(11) .0322(3) Uani d . 1 . . C
C2 .42333(13) .68221(10) .12405(11) .0337(3) Uani d . 1 . . C
C3 .51657(13) .69385(10) .04110(11) .0320(3) Uani d . 1 . . C
H3A .5255 .6461 -.0145 .038 Uiso calc R 1 . . H
C4 .59555(12) .77891(10) .04420(10) .0274(3) Uani d . 1 . . C
C5 .69475(12) .80231(10) -.04583(10) .0291(3) Uani d . 1 . . C
C6 .67673(14) .91276(11) -.07583(11) .0352(3) Uani d . 1 . . C
H6A .7384 .9310 -.1338 .042 Uiso calc R 1 . . H
H6B .5863 .9242 -.1026 .042 Uiso calc R 1 . . H
C7 .70312(13) .97649(10) .02455(11) .0331(3) Uani d . 1 . . C
C8 .76917(17) 1.07748(11) .00827(15) .0452(4) Uani d . 1 . . C
H8A .8629 1.0678 -.0092 .054 Uiso calc R 1 . . H
H8B .7268 1.1123 -.0530 .054 Uiso calc R 1 . . H
C9 .75760(18) 1.14032(13) .11095(17) .0545(5) Uani d . 1 . . C
H9A .8155 1.1988 .1058 .065 Uiso calc R 1 . . H
H9B .6662 1.1637 .1190 .065 Uiso calc R 1 . . H
C10 .79732(18) 1.07761(13) .20888(16) .0523(4) Uani d . 1 . . C
H10A .8877 1.0528 .1989 .063 Uiso calc R 1 . . H
H10B .7967 1.1194 .2744 .063 Uiso calc R 1 . . H
C11 .67008(13) .94220(10) .12557(11) .0309(3) Uani d . 1 . . C
C12 .58268(12) .85096(9) .12935(10) .0278(3) Uani d . 1 . . C
C13 .84040(13) .78464(11) -.00578(12) .0345(3) Uani d . 1 . . C
C14 .9817(2) .6923(2) .1138(2) .0876(8) Uani d . 1 . . C
H14A .9766 .6369 .1646 .131 Uiso calc R 1 . . H
H14B 1.0217 .7493 .1500 .131 Uiso calc R 1 . . H
H14C 1.0352 .6732 .0519 .131 Uiso calc R 1 . . H
C15 .7588(2) .92517(16) .31039(16) .0646(5) Uani d . 1 . . C
H15A .7669 .9621 .3781 .097 Uiso calc R 1 . . H
H15B .8452 .9006 .2891 .097 Uiso calc R 1 . . H
H15C .6991 .8693 .3205 .097 Uiso calc R 1 . . H

loop_
_atom_site_aniso_label
_atom_site_aniso_U_11
_atom_site_aniso_U_22
_atom_site_aniso_U_33
_atom_site_aniso_U_12
_atom_site_aniso_U_13
_atom_site_aniso_U_23
Cl1 .0679(3) .0428(2) .0467(2) .00070(17) .0326(2) -.00683(15)
Cl2 .0607(3) .0600(3) .0494(3) -.03286(19) .0159(2) -.00407(18)
O1 .0391(5) .0558(6) .0271(5) -.0100(4) .0114(4) -.0115(4)
O2 .0290(5) .0778(8) .0609(8) -.0107(5) .0091(5) .0097(6)
O3 .0343(5) .0810(9) .0585(8) .0090(5) .0034(5) .0304(7)
N1 .0337(5) .0411(6) .0283(6) .0001(5) .0102(4) .0055(5)
N2 .0464(7) .0454(7) .0337(6) -.0062(5) .0008(5) -.0082(5)
C1 .0368(6) .0359(6) .0241(6) .0032(5) .0098(5) .0029(5)
C2 .0310(6) .0398(7) .0303(6) -.0067(5) .0044(5) .0042(5)
C3 .0311(6) .0377(7) .0272(6) -.0044(5) .0054(5) -.0023(5)
C4 .0242(5) .0363(6) .0218(6) .0000(5) .0038(4) .0021(5)
C5 .0259(5) .0396(7) .0218(6) -.0039(5) .0058(4) -.0016(5)
C6 .0351(6) .0455(7) .0249(6) -.0044(5) .0046(5) .0075(5)
C7 .0307(6) .0343(6) .0345(7) -.0021(5) .0042(5) .0045(5)
C8 .0438(8) .0415(8) .0502(9) -.0110(6) .0024(7) .0083(6)
C9 .0461(9) .0389(8) .0789(13) -.0095(7) .0134(8) -.0072(8)
C10 .0462(9) .0557(10) .0552(11) -.0135(7) .0044(8) -.0203(8)
C11 .0305(6) .0333(6) .0289(6) .0000(5) .0027(5) -.0010(5)
C12 .0290(6) .0320(6) .0225(6) .0010(5) .0042(4) .0031(5)
C13 .0283(6) .0442(7) .0311(7) -.0008(5) .0049(5) -.0033(6)
C14 .0444(10) .127(2) .0913(17) .0229(12) -.0061(11) .0424(16)
C15 .0765(13) .0795(14) .0373(9) -.0032(10) -.0148(9) -.0015(8)

loop_
_atom_type_symbol
_atom_type_description
_atom_type_scat_dispersion_real
_atom_type_scat_dispersion_imag
_atom_type_scat_source
C C 0.0033 0.0016 'International Tables Vol C Tables 4.2.6.8 and 6.1.1.4'
H H 0.0000 0.0000 'International Tables Vol C Tables 4.2.6.8 and 6.1.1.4'
N N 0.0061 0.0033 'International Tables Vol C Tables 4.2.6.8 and 6.1.1.4'
O O 0.0106 0.0060 'International Tables Vol C Tables 4.2.6.8 and 6.1.1.4'
Cl Cl 0.1484 0.1585 'International Tables Vol C Tables 4.2.6.8 and 6.1.1.4'

loop_
_geom_angle_atom_site_label_1
_geom_angle_atom_site_label_2
_geom_angle_atom_site_label_3
_geom_angle
C13 O3 C14 116.12(14)
C2 N1 C1 117.09(11)
C11 N2 C15 114.95(13)
C11 N2 C10 113.56(12)
C15 N2 C10 109.71(15)
N1 C1 C12 125.25(12)
N1 C1 Cl1 112.95(9)
C12 C1 Cl1 121.71(10)
N1 C2 C3 124.35(12)
N1 C2 Cl2 116.19(10)
C3 C2 Cl2 119.45(10)
C4 C3 C2 117.37(12)
C3 C4 C12 121.20(11)
C3 C4 C5 121.78(11)
C12 C4 C5 116.95(11)
O1 C5 C4 108.72(10)
O1 C5 C6 113.01(11)
C4 C5 C6 107.07(10)
O1 C5 C13 107.59(10)
C4 C5 C13 111.20(10)
C6 C5 C13 109.29(10)
C7 C6 C5 109.15(11)
C11 C7 C6 120.22(12)
C11 C7 C8 121.92(13)
C6 C7 C8 117.86(12)
C9 C8 C7 110.30(13)
C10 C9 C8 109.10(14)
N2 C10 C9 111.85(14)
C7 C11 N2 123.83(12)
C7 C11 C12 116.61(12)
N2 C11 C12 119.42(11)
C1 C12 C4 114.47(11)
C1 C12 C11 127.32(12)
C4 C12 C11 117.94(11)
O2 C13 O3 124.75(13)
O2 C13 C5 122.75(13)
O3 C13 C5 112.39(11)

loop_
_geom_bond_atom_site_label_1
_geom_bond_atom_site_label_2
_geom_bond_site_symmetry_2
_geom_bond_distance
_geom_bond_publ_flag
Cl1 C1 . 1.7374(13) ?
Cl2 C2 . 1.7393(13) ?
O1 C5 . 1.4208(15) ?
O2 C13 . 1.1954(17) ?
O3 C13 . 1.3250(18) ?
O3 C14 . 1.454(2) ?
N1 C2 . 1.3215(18) yes
N1 C1 . 1.3349(18) yes
N2 C11 . 1.4094(18) ?
N2 C15 . 1.456(2) ?
N2 C10 . 1.480(2) ?
C1 C12 . 1.4045(16) yes
C2 C3 . 1.3860(17) yes
C3 C4 . 1.3772(18) yes
C4 C12 . 1.4143(17) yes
C4 C5 . 1.5136(16) ?
C5 C6 . 1.5200(19) ?
C5 C13 . 1.5484(18) ?
C6 C7 . 1.505(2) ?
C7 C11 . 1.3513(19) ?
C7 C8 . 1.5071(19) ?
C8 C9 . 1.505(3) ?
C9 C10 . 1.502(3) ?
C11 C12 . 1.4934(17) ?

loop_
_geom_hbond_atom_site_label_D
_geom_hbond_atom_site_label_H
_geom_hbond_atom_site_label_A
_geom_hbond_site_symmetry_A
_geom_hbond_distance_DH
_geom_hbond_distance_HA
_geom_hbond_distance_DA
_geom_hbond_angle_DHA
_geom_hbond_publ_flag
O1 H1A N1 4_675 0.82 2.25 3.045(2) 165.26 yes

loop_
_geom_torsion_atom_site_label_1
_geom_torsion_atom_site_label_2
_geom_torsion_atom_site_label_3
_geom_torsion_atom_site_label_4
_geom_torsion
_geom_torsion_publ_flag
C2 N1 C1 C12 -0.4(2) yes
C2 N1 C1 Cl1 176.18(10) ?
C1 N1 C2 C3 -4.1(2) ?
C1 N1 C2 Cl2 177.09(10) ?
N1 C2 C3 C4 4.0(2) ?
Cl2 C2 C3 C4 -177.22(10) ?
C2 C3 C4 C12 0.58(19) ?
C2 C3 C4 C5 -176.29(12) ?
C3 C4 C5 O1 11.33(17) ?
C12 C4 C5 O1 -165.67(11) ?
C3 C4 C5 C6 133.73(13) ?
C12 C4 C5 C6 -43.26(14) ?
C3 C4 C5 C13 -106.95(14) ?
C12 C4 C5 C13 76.06(14) ?
O1 C5 C6 C7 179.47(10) ?
C4 C5 C6 C7 59.79(13) ?
C13 C5 C6 C7 -60.76(13) ?
C5 C6 C7 C11 -33.91(17) ?
C5 C6 C7 C8 144.95(13) ?
C11 C7 C8 C9 -14.8(2) ?
C6 C7 C8 C9 166.37(14) ?
C7 C8 C9 C10 47.68(18) ?
C11 N2 C10 C9 41.98(19) ?
C15 N2 C10 C9 172.14(15) ?
C8 C9 C10 N2 -63.39(18) ?
C6 C7 C11 N2 171.89(13) ?
C8 C7 C11 N2 -6.9(2) ?
C6 C7 C11 C12 -12.40(19) ?
C8 C7 C11 C12 168.79(13) ?
C15 N2 C11 C7 -134.36(17) ?
C10 N2 C11 C7 -6.9(2) ?
C15 N2 C11 C12 50.05(19) ?
C10 N2 C11 C12 177.53(13) ?
N1 C1 C12 C4 4.43(19) ?
Cl1 C1 C12 C4 -171.87(10) ?
N1 C1 C12 C11 178.23(13) ?
Cl1 C1 C12 C11 1.9(2) ?
C3 C4 C12 C1 -4.35(18) ?
C5 C4 C12 C1 172.67(11) ?
C3 C4 C12 C11 -178.76(12) ?
C5 C4 C12 C11 -1.75(17) ?
C7 C11 C12 C1 -141.61(14) ?
N2 C11 C12 C1 34.3(2) ?
C7 C11 C12 C4 31.99(17) ?
N2 C11 C12 C4 -152.10(12) ?
C14 O3 C13 O2 -0.3(3) yes
C14 O3 C13 C5 175.96(18) ?
O1 C5 C13 O2 82.27(17) ?
C4 C5 C13 O2 -158.78(14) ?
C6 C5 C13 O2 -40.79(19) ?
O1 C5 C13 O3 -94.06(14) ?
C4 C5 C13 O3 24.90(16) ?
C6 C5 C13 O3 142.89(13) ?

loop_
_cod_related_entry_id
_cod_related_entry_database
_cod_related_entry_code
1 ChemSpider 9285799
